data_2236598
loop_
_publ_author_name
'Yousuf, Sammer'
'Mukhtar, Asma'
'Ambreen, Nida'
'Saad, Syed Muhammad'
'Khan, Khalid M.'

_publ_section_title
;
 6-Methyl-4-oxo-4<i>H</i>-chromene-3-carbaldehyde
;
_journal_coeditor_code RZ2798
_journal_issue 10
_journal_name_full 'Acta Crystallographica Section E'
_journal_page_first o2920
_journal_paper_doi 10.1107/S1600536812037555
_journal_volume 68
_journal_year 2012
_chemical_formula_iupac 'C11 H8 O3'
_chemical_formula_moiety 'C11 H8 O3'
_chemical_formula_sum 'C11 H8 O3'
_chemical_formula_weight 188.17
_chemical_name_systematic
;
6-Methyl-4-oxo-4<i>H</i>-chromene-3-carbaldehyde
;
_space_group_IT_number 2
_symmetry_cell_setting triclinic
_symmetry_space_group_name_Hall '-P 1'
_symmetry_space_group_name_H-M 'P -1'
_atom_sites_solution_hydrogens geom
_atom_sites_solution_primary direct
_atom_sites_solution_secondary difmap
_audit_creation_method SHELXL-97
_cell_angle_alpha 71.593(2)
_cell_angle_beta 84.962(2)
_cell_angle_gamma 69.843(2)
_cell_formula_units_Z 2
_cell_length_a 6.6945(7)
_cell_length_b 7.1079(7)
_cell_length_c 10.3032(11)
_cell_measurement_reflns_used 1636
_cell_measurement_temperature 273(2)
_cell_measurement_theta_max 28.09
_cell_measurement_theta_min 3.24
_cell_volume 436.57(8)
_computing_cell_refinement 'SAINT (Bruker, 2000)'
_computing_data_collection 'SMART (Bruker, 2000)'
_computing_data_reduction 'SAINT (Bruker, 2000)'
_computing_molecular_graphics 'SHELXTL (Sheldrick, 2008)'
_computing_publication_material
;
SHELXTL (Sheldrick, 2008), PARST (Nardelli, 1995) and PLATON
(Spek, 2009)
;
_computing_structure_refinement 'SHELXL97 (Sheldrick, 2008)'
_computing_structure_solution 'SHELXS97 (Sheldrick, 2008)'
_diffrn_ambient_temperature 273(2)
_diffrn_measured_fraction_theta_full 1.000
_diffrn_measured_fraction_theta_max 1.000
_diffrn_measurement_device_type
;
Bruker SMART APEX CCD area-detector
;
_diffrn_measurement_method '\w scan'
_diffrn_radiation_monochromator graphite
_diffrn_radiation_source 'fine-focus sealed tube'
_diffrn_radiation_type MoK\a
_diffrn_radiation_wavelength 0.71073
_diffrn_reflns_av_R_equivalents 0.0185
_diffrn_reflns_av_sigmaI/netI 0.0184
_diffrn_reflns_limit_h_max 8
_diffrn_reflns_limit_h_min -8
_diffrn_reflns_limit_k_max 8
_diffrn_reflns_limit_k_min -8
_diffrn_reflns_limit_l_max 12
_diffrn_reflns_limit_l_min -12
_diffrn_reflns_number 4974
_diffrn_reflns_theta_full 25.49
_diffrn_reflns_theta_max 25.49
_diffrn_reflns_theta_min 2.08
_exptl_absorpt_coefficient_mu 0.105
_exptl_absorpt_correction_T_max 0.9886
_exptl_absorpt_correction_T_min 0.9732
_exptl_absorpt_correction_type multi-scan
_exptl_absorpt_process_details '(SADABS; Bruker, 2000)'
_exptl_crystal_colour Colorles
_exptl_crystal_density_diffrn 1.431
_exptl_crystal_density_method 'not measured'
_exptl_crystal_description Block
_exptl_crystal_F_000 196
_exptl_crystal_size_max 0.26
_exptl_crystal_size_mid 0.23
_exptl_crystal_size_min 0.11
_refine_diff_density_max 0.261
_refine_diff_density_min -0.193
_refine_ls_extinction_coef 0.013(9)
_refine_ls_extinction_expression Fc^*^=kFc[1+0.001xFc^2^\l^3^/sin(2\q)]^-1/4^
_refine_ls_extinction_method 'SHELXTL (Sheldrick, 2008)'
_refine_ls_goodness_of_fit_ref 1.067
_refine_ls_hydrogen_treatment constr
_refine_ls_matrix_type full
_refine_ls_number_parameters 128
_refine_ls_number_reflns 1629
_refine_ls_number_restraints 0
_refine_ls_restrained_S_all 1.067
_refine_ls_R_factor_all 0.0607
_refine_ls_R_factor_gt 0.0492
_refine_ls_shift/su_max 0.000
_refine_ls_shift/su_mean 0.000
_refine_ls_structure_factor_coef Fsqd
_refine_ls_weighting_details 'calc w=1/[\s^2^(Fo^2^)+(0.0852P)^2^+0.0886P] where P=(Fo^2^+2Fc^2^)/3'
_refine_ls_weighting_scheme calc
_refine_ls_wR_factor_gt 0.1376
_refine_ls_wR_factor_ref 0.1523
_reflns_number_gt 1300
_reflns_number_total 1629
_reflns_threshold_expression I>2sigma(I)
_cod_data_source_file rz2798.cif
_cod_data_source_block I
_cod_database_code 2236598
_cod_database_fobs_code 2236598

loop_
_symmetry_equiv_pos_as_xyz
'x, y, z'
'-x, -y, -z'

loop_
_atom_site_type_symbol
_atom_site_label
_atom_site_fract_x
_atom_site_fract_y
_atom_site_fract_z
_atom_site_U_iso_or_equiv
_atom_site_adp_type
_atom_site_calc_flag
_atom_site_refinement_flags
_atom_site_occupancy
_atom_site_symmetry_multiplicity
O O1 0.2834(2) 0.1857(2) 0.62203(13) 0.0573(4) Uani d . 1 1
O O2 -0.30931(18) 0.3149(2) 0.47149(12) 0.0476(4) Uani d . 1 1
O O3 -0.2182(3) 0.2434(3) 0.87960(15) 0.0749(5) Uani d . 1 1
C C1 0.2333(3) 0.2150(3) 0.34035(18) 0.0415(4) Uani d . 1 1
H H1A 0.3724 0.1795 0.3703 0.050 Uiso calc R 1 1
C C2 0.1952(3) 0.2394(3) 0.20506(19) 0.0455(5) Uani d . 1 1
C C3 -0.0162(3) 0.2971(3) 0.16259(19) 0.0497(5) Uani d . 1 1
H H3A -0.0452 0.3169 0.0717 0.060 Uiso calc R 1 1
C C4 -0.1816(3) 0.3252(3) 0.25048(19) 0.0494(5) Uani d . 1 1
H H4A -0.3210 0.3642 0.2199 0.059 Uiso calc R 1 1
C C5 -0.1371(3) 0.2942(3) 0.38609(18) 0.0397(4) Uani d . 1 1
C C6 -0.2734(3) 0.2855(3) 0.60304(19) 0.0443(5) Uani d . 1 1
H H6A -0.3894 0.2953 0.6604 0.053 Uiso calc R 1 1
C C7 -0.0835(3) 0.2431(3) 0.65872(18) 0.0396(4) Uani d . 1 1
C C8 0.1067(3) 0.2197(3) 0.57661(18) 0.0386(4) Uani d . 1 1
C C9 0.0686(3) 0.2422(2) 0.43295(17) 0.0360(4) Uani d . 1 1
C C10 0.3734(4) 0.2037(4) 0.1063(2) 0.0654(6) Uani d . 1 1
H H10A 0.5069 0.1645 0.1524 0.098 Uiso calc R 1 1
H H10B 0.3537 0.3308 0.0316 0.098 Uiso calc R 1 1
H H10C 0.3733 0.0931 0.0717 0.098 Uiso calc R 1 1
C C11 -0.0697(3) 0.2176(3) 0.8057(2) 0.0548(5) Uani d . 1 1
H H11A 0.0649 0.1784 0.8440 0.066 Uiso calc R 1 1

loop_
_atom_site_aniso_label
_atom_site_aniso_U_11
_atom_site_aniso_U_22
_atom_site_aniso_U_33
_atom_site_aniso_U_12
_atom_site_aniso_U_13
_atom_site_aniso_U_23
O1 0.0400(8) 0.0876(10) 0.0504(8) -0.0238(7) -0.0042(6) -0.0252(7)
O2 0.0330(7) 0.0611(8) 0.0441(7) -0.0130(6) -0.0026(5) -0.0121(6)
O3 0.0733(11) 0.1117(13) 0.0537(9) -0.0380(10) 0.0201(8) -0.0413(9)
C1 0.0385(9) 0.0444(10) 0.0434(10) -0.0157(8) 0.0003(7) -0.0138(8)
C2 0.0522(11) 0.0442(10) 0.0401(10) -0.0176(8) 0.0025(8) -0.0117(8)
C3 0.0609(12) 0.0530(11) 0.0348(9) -0.0209(9) -0.0073(8) -0.0087(8)
C4 0.0436(10) 0.0553(11) 0.0459(11) -0.0163(9) -0.0118(8) -0.0077(8)
C5 0.0373(9) 0.0369(9) 0.0423(10) -0.0120(7) -0.0017(7) -0.0085(7)
C6 0.0389(10) 0.0465(10) 0.0440(10) -0.0114(8) 0.0043(7) -0.0133(8)
C7 0.0419(10) 0.0387(9) 0.0403(10) -0.0145(7) 0.0017(8) -0.0141(7)
C8 0.0369(9) 0.0385(9) 0.0427(9) -0.0131(7) -0.0033(7) -0.0137(7)
C9 0.0372(9) 0.0325(8) 0.0384(9) -0.0124(7) -0.0024(7) -0.0094(7)
C10 0.0634(14) 0.0885(16) 0.0457(11) -0.0245(12) 0.0091(10) -0.0256(11)
C11 0.0550(12) 0.0696(13) 0.0482(11) -0.0241(10) 0.0037(9) -0.0262(10)

loop_
_atom_type_symbol
_atom_type_description
_atom_type_scat_dispersion_real
_atom_type_scat_dispersion_imag
_atom_type_scat_source
C C 0.0033 0.0016 'International Tables Vol C Tables 4.2.6.8 and 6.1.1.4'
H H 0.0000 0.0000 'International Tables Vol C Tables 4.2.6.8 and 6.1.1.4'
O O 0.0106 0.0060 'International Tables Vol C Tables 4.2.6.8 and 6.1.1.4'

loop_
_geom_angle_atom_site_label_1
_geom_angle_atom_site_label_2
_geom_angle_atom_site_label_3
_geom_angle
C6 O2 C5 117.99(13)
C2 C1 C9 121.75(17)
C2 C1 H1A 119.1
C9 C1 H1A 119.1
C1 C2 C3 117.68(17)
C1 C2 C10 121.76(18)
C3 C2 C10 120.56(17)
C4 C3 C2 122.15(17)
C4 C3 H3A 118.9
C2 C3 H3A 118.9
C3 C4 C5 118.60(17)
C3 C4 H4A 120.7
C5 C4 H4A 120.7
O2 C5 C9 122.29(16)
O2 C5 C4 116.01(15)
C9 C5 C4 121.69(16)
O2 C6 C7 125.04(16)
O2 C6 H6A 117.5
C7 C6 H6A 117.5
C6 C7 C8 120.85(16)
C6 C7 C11 118.72(16)
C8 C7 C11 120.43(16)
O1 C8 C7 123.32(16)
O1 C8 C9 122.63(16)
C7 C8 C9 114.04(15)
C5 C9 C1 118.08(16)
C5 C9 C8 119.66(16)
C1 C9 C8 122.26(16)
C2 C10 H10A 109.5
C2 C10 H10B 109.5
H10A C10 H10B 109.5
C2 C10 H10C 109.5
H10A C10 H10C 109.5
H10B C10 H10C 109.5
O3 C11 C7 125.06(19)
O3 C11 H11A 117.5
C7 C11 H11A 117.5

loop_
_geom_bond_atom_site_label_1
_geom_bond_atom_site_label_2
_geom_bond_distance
O1 C8 1.227(2)
O2 C6 1.335(2)
O2 C5 1.383(2)
O3 C11 1.196(2)
C1 C2 1.385(3)
C1 C9 1.396(2)
C1 H1A 0.9300
C2 C3 1.399(3)
C2 C10 1.505(3)
C3 C4 1.368(3)
C3 H3A 0.9300
C4 C5 1.387(3)
C4 H4A 0.9300
C5 C9 1.385(2)
C6 C7 1.339(3)
C6 H6A 0.9300
C7 C8 1.455(2)
C7 C11 1.475(3)
C8 C9 1.473(2)
C10 H10A 0.9600
C10 H10B 0.9600
C10 H10C 0.9600
C11 H11A 0.9300

loop_
_geom_torsion_atom_site_label_1
_geom_torsion_atom_site_label_2
_geom_torsion_atom_site_label_3
_geom_torsion_atom_site_label_4
_geom_torsion
C9 C1 C2 C3 1.3(3)
C9 C1 C2 C10 -178.14(16)
C1 C2 C3 C4 -1.3(3)
C10 C2 C3 C4 178.17(18)
C2 C3 C4 C5 -0.3(3)
C6 O2 C5 C9 0.8(2)
C6 O2 C5 C4 179.73(15)
C3 C4 C5 O2 -176.99(15)
C3 C4 C5 C9 2.0(3)
C5 O2 C6 C7 2.0(3)
O2 C6 C7 C8 -1.6(3)
O2 C6 C7 C11 179.14(16)
C6 C7 C8 O1 178.25(17)
C11 C7 C8 O1 -2.5(3)
C6 C7 C8 C9 -1.3(2)
C11 C7 C8 C9 177.95(15)
O2 C5 C9 C1 176.96(14)
C4 C5 C9 C1 -1.9(3)
O2 C5 C9 C8 -3.7(3)
C4 C5 C9 C8 177.44(15)
C2 C1 C9 C5 0.3(3)
C2 C1 C9 C8 -179.10(15)
O1 C8 C9 C5 -175.79(16)
C7 C8 C9 C5 3.7(2)
O1 C8 C9 C1 3.6(3)
C7 C8 C9 C1 -176.89(14)
C6 C7 C11 O3 -4.4(3)
C8 C7 C11 O3 176.35(19)

loop_
_cod_related_entry_id
_cod_related_entry_database
_cod_related_entry_code
1 ChemSpider 600121
